data_4086586
loop_
_publ_author_name
'Colebatch, Annie L.'
'Hill, Anthony F.'

_publ_section_title
;
 Chlorophosphino Carbyne Complexes of Tungsten
;
_journal_issue 13
_journal_name_full Organometallics
_journal_page_first 2249
_journal_paper_doi 10.1021/acs.organomet.6b00314
_journal_volume 35
_journal_year 2016
_chemical_absolute_configuration .
_chemical_compound_source 'Research School of Chemistry'
_chemical_formula_moiety 'C32 H32 B1 N6 O2 P1 W1, C6 H6'
_chemical_formula_sum 'C38 H38 B N6 O2 P W'
_chemical_formula_weight 836.39
_space_group_IT_number 2
_symmetry_cell_setting triclinic
_symmetry_space_group_name_Hall '-P 1'
_symmetry_space_group_name_H-M 'P -1'
_atom_sites_solution_hydrogens difmap
_atom_sites_solution_primary direct
_cell_angle_alpha 66.331(2)
_cell_angle_beta 78.549(3)
_cell_angle_gamma 77.752(3)
_cell_formula_units_Z 2
_cell_length_a 12.2295(5)
_cell_length_b 12.8837(5)
_cell_length_c 13.0374(6)
_cell_measurement_reflns_used 33028
_cell_measurement_temperature 200
_cell_measurement_theta_max 25.03
_cell_measurement_theta_min 2.55
_cell_volume 1823.76(14)
_computing_cell_refinement 'DENZO/SCALEPACK (Otwinowski & Minor, 1997)'
_computing_data_collection 'COLLECT (Nonius, 2001).'
_computing_data_reduction 'DENZO/SCALEPACK (Otwinowski & Minor, 1997)'
_computing_molecular_graphics 'Ortep-3 for Windows v. 2.01'
_computing_publication_material 'CRYSTALS (Betteridge et al., 2003)'
_computing_structure_refinement 'CRYSTALS (Betteridge et al., 2003)'
_computing_structure_solution 'SIR92 (Altomare et al., 1994)'
_diffrn_ambient_temperature 200
_diffrn_measured_fraction_theta_full 0.997
_diffrn_measured_fraction_theta_max 0.997
_diffrn_measurement_device Area
_diffrn_measurement_device_type 'Nonius KappaCCD'
_diffrn_measurement_method \w
_diffrn_radiation_monochromator graphite
_diffrn_radiation_type 'Mo K\a'
_diffrn_radiation_wavelength 0.71073
_diffrn_reflns_av_R_equivalents 0.059
_diffrn_reflns_limit_h_max 14
_diffrn_reflns_limit_h_min -14
_diffrn_reflns_limit_k_max 15
_diffrn_reflns_limit_k_min -15
_diffrn_reflns_limit_l_max 15
_diffrn_reflns_limit_l_min -15
_diffrn_reflns_number 24595
_diffrn_reflns_theta_full 25.054
_diffrn_reflns_theta_max 25.054
_diffrn_reflns_theta_min 2.580
_diffrn_standards_interval_count .
_diffrn_standards_interval_time .
_diffrn_standards_number 0
_exptl_absorpt_coefficient_mu 3.253
_exptl_absorpt_correction_T_max 0.82
_exptl_absorpt_correction_T_min 0.75
_exptl_absorpt_correction_type multi-scan
_exptl_absorpt_process_details 'DENZO/SCALEPACK (Otwinowski & Minor, 1997)'
_exptl_crystal_colour orange
_exptl_crystal_density_diffrn 1.523
_exptl_crystal_density_method 'not measured'
_exptl_crystal_description prism
_exptl_crystal_F_000 836
_exptl_crystal_size_max 0.160
_exptl_crystal_size_mid 0.070
_exptl_crystal_size_min 0.060
_refine_diff_density_max 1.83
_refine_diff_density_min -1.24
_refine_ls_extinction_method None
_refine_ls_goodness_of_fit_ref 0.9334
_refine_ls_hydrogen_treatment constr
_refine_ls_matrix_type full
_refine_ls_number_parameters 442
_refine_ls_number_reflns 6447
_refine_ls_number_restraints 0
_refine_ls_R_factor_all 0.0580
_refine_ls_R_factor_gt 0.0406
_refine_ls_shift/su_max 0.0008910
_refine_ls_shift/su_mean 0.0000142
_refine_ls_structure_factor_coef Fsqd
_refine_ls_weighting_details
;
 Method, part 1, Chebychev polynomial, (Watkin, 1994, Prince, 1982) 
 [weight] = 1.0/[A~0~*T~0~(x)+A~1~*T~1~(x) ... +A~n-1~]*T~n-1~(x)] 
 where A~i~ are the Chebychev coefficients listed below and x= Fcalc/Fmax 
 Method = Robust Weighting (Prince, 1982) 
 W = [weight] * [1-(deltaF/6*sigmaF)^2^]^2^ 
 A~i~ are: 
 5.87 6.47 3.01 0.878 
;
_refine_ls_weighting_scheme calc
_refine_ls_wR_factor_all 0.0821
_refine_ls_wR_factor_gt 0.0715
_refine_ls_wR_factor_ref 0.0821
_reflns_limit_h_max 14
_reflns_limit_h_min -14
_reflns_limit_k_max 15
_reflns_limit_k_min -13
_reflns_limit_l_max 15
_reflns_limit_l_min 0
_reflns_number_gt 5307
_reflns_number_total 6448
_reflns_threshold_expression I>2.0\s(I)
_oxford_diffrn_Wilson_B_factor 3.02
_oxford_diffrn_Wilson_scale 39.07
_oxford_refine_ls_r_factor_ref 0.0580
_oxford_refine_ls_scale 0.16776(5)
_oxford_reflns_number_all 6447
_oxford_reflns_threshold_expression_ref I>-10.0\s(I)
_cod_data_source_file om6b00314_si_001.cif
_cod_data_source_block 1
_cod_depositor_comments
;
The following automatic conversions were performed:

'_symmetry_cell_setting' value 'Triclinic' changed to 'triclinic'
according to the built-in table from CIF Core dictionary named
'cif_core.dic' version 2.4.1 from 2010-06-29.

'_atom_sites_solution_primary' value 'Direct' changed to 'direct'
according to the built-in table from CIF Core dictionary named
'cif_core.dic' version 2.4.1 from 2010-06-29.

Automatic conversion script
Id: cif_fix_values 4624 2016-04-14 12:54:50Z antanas 
;
_cod_original_cell_volume 1823.77(14)
_cod_original_sg_symbol_H-M 'P -1 '
_cod_original_formula_sum 'C38 H38 B1 N6 O2 P1 W1'
_cod_database_code 4086586

loop_
_symmetry_equiv_pos_as_xyz
x,y,z
-x,-y,-z

loop_
_atom_site_label
_atom_site_type_symbol
_atom_site_fract_x
_atom_site_fract_y
_atom_site_fract_z
_atom_site_U_iso_or_equiv
_atom_site_occupancy
_atom_site_adp_type
_atom_site_refinement_flags_posn
_atom_site_refinement_flags_adp
_atom_site_refinement_flags_occupancy
_atom_site_disorder_assembly
_atom_site_disorder_group
_atom_site_attached_hydrogens
W1 W 0.24729(3) 0.29352(2) 0.68790(2) 0.0396 1.0000 Uani . . . . . .
P1 P 0.11781(17) 0.04232(17) 0.76374(17) 0.0553 1.0000 Uani . . . . . .
O2 O 0.4121(4) 0.1587(5) 0.5524(5) 0.0718 1.0000 Uani . . . . . .
O3 O 0.3697(4) 0.1260(4) 0.8981(4) 0.0663 1.0000 Uani . . . . . .
N11 N 0.3679(4) 0.4197(4) 0.6580(4) 0.0398 1.0000 Uani . . . . . .
N12 N 0.3230(5) 0.5326(4) 0.6420(4) 0.0437 1.0000 Uani . . . . . .
N21 N 0.1298(4) 0.3967(4) 0.7743(4) 0.0412 1.0000 Uani . . . . . .
N22 N 0.1239(4) 0.5142(4) 0.7344(4) 0.0436 1.0000 Uani . . . . . .
N31 N 0.1837(4) 0.4340(4) 0.5389(4) 0.0407 1.0000 Uani . . . . . .
N32 N 0.1730(4) 0.5462(4) 0.5293(4) 0.0440 1.0000 Uani . . . . . .
C1 C 0.1704(5) 0.1750(5) 0.7207(5) 0.0419 1.0000 Uani . . . . . .
C2 C 0.3537(6) 0.2116(6) 0.6015(6) 0.0495 1.0000 Uani . . . . . .
C3 C 0.3235(6) 0.1880(6) 0.8216(6) 0.0464 1.0000 Uani . . . . . .
C4 C 0.1602(6) 0.0194(6) 0.6375(7) 0.0587 1.0000 Uani . . . . . .
C5 C 0.1840(6) 0.0166(6) 0.5428(7) 0.0582 1.0000 Uani . . . . . .
C11 C 0.5579(6) 0.3016(6) 0.6772(6) 0.0586 1.0000 Uani . . . . . .
C12 C 0.4783(5) 0.4104(6) 0.6626(5) 0.0452 1.0000 Uani . . . . . .
C13 C 0.5036(6) 0.5153(6) 0.6495(6) 0.0531 1.0000 Uani . . . . . .
C14 C 0.4062(6) 0.5901(6) 0.6389(5) 0.0485 1.0000 Uani . . . . . .
C15 C 0.3808(7) 0.7124(6) 0.6280(7) 0.0723 1.0000 Uani . . . . . .
C21 C 0.0330(7) 0.2488(7) 0.9341(6) 0.0672 1.0000 Uani . . . . . .
C22 C 0.0522(6) 0.3698(6) 0.8661(6) 0.0491 1.0000 Uani . . . . . .
C23 C -0.0025(6) 0.4679(6) 0.8839(6) 0.0541 1.0000 Uani . . . . . .
C24 C 0.0449(6) 0.5573(6) 0.8008(6) 0.0495 1.0000 Uani . . . . . .
C25 C 0.0232(7) 0.6817(6) 0.7819(7) 0.0648 1.0000 Uani . . . . . .
C31 C 0.1543(7) 0.3288(7) 0.4272(6) 0.0621 1.0000 Uani . . . . . .
C32 C 0.1553(5) 0.4357(6) 0.4446(5) 0.0468 1.0000 Uani . . . . . .
C33 C 0.1252(6) 0.5486(7) 0.3741(6) 0.0576 1.0000 Uani . . . . . .
C34 C 0.1386(5) 0.6163(6) 0.4274(6) 0.0513 1.0000 Uani . . . . . .
C35 C 0.1190(7) 0.7442(6) 0.3891(7) 0.0695 1.0000 Uani . . . . . .
C41 C 0.2254(6) -0.0575(6) 0.8521(6) 0.0548 1.0000 Uani . . . . . .
C42 C 0.1988(7) -0.0819(7) 0.9684(7) 0.0653 1.0000 Uani . . . . . .
C43 C 0.2785(9) -0.1503(7) 1.0405(8) 0.0805 1.0000 Uani . . . . . .
C44 C 0.3800(10) -0.1949(8) 0.9977(10) 0.0893 1.0000 Uani . . . . . .
C45 C 0.4049(8) -0.1727(8) 0.8843(10) 0.0876 1.0000 Uani . . . . . .
C46 C 0.3279(7) -0.1041(7) 0.8111(7) 0.0676 1.0000 Uani . . . . . .
C51 C 0.2191(7) 0.0166(6) 0.4297(7) 0.0601 1.0000 Uani . . . . . .
C52 C 0.1432(8) 0.0316(6) 0.3589(7) 0.0672 1.0000 Uani . . . . . .
C53 C 0.1785(9) 0.0318(6) 0.2519(7) 0.0721 1.0000 Uani . . . . . .
C54 C 0.2926(10) 0.0182(7) 0.2126(7) 0.0788 1.0000 Uani . . . . . .
C55 C 0.3700(8) 0.0031(6) 0.2850(8) 0.0700 1.0000 Uani . . . . . .
C56 C 0.3309(7) 0.0038(6) 0.3910(7) 0.0651 1.0000 Uani . . . . . .
C61 C 0.2974(7) 0.3268(8) 0.1424(7) 0.0749 1.0000 Uani . . . . . .
C62 C 0.2903(8) 0.3339(8) 0.0390(8) 0.0786 1.0000 Uani . . . . . .
C63 C 0.3097(8) 0.4276(10) -0.0534(7) 0.0879 1.0000 Uani . . . . . .
C64 C 0.3358(14) 0.5171(12) -0.0404(11) 0.1587 1.0000 Uani . . . . . .
C65 C 0.3464(16) 0.5091(13) 0.0684(13) 0.1799 1.0000 Uani . . . . . .
C66 C 0.3262(9) 0.4139(10) 0.1565(8) 0.0970 1.0000 Uani . . . . . .
B1 B 0.1979(7) 0.5745(6) 0.6251(6) 0.0446 1.0000 Uani . . . . . .
H111 H 0.6329 0.3120 0.6785 0.0881 1.0000 Uiso R . . . . .
H113 H 0.5340 0.2437 0.7476 0.0881 1.0000 Uiso R . . . . .
H112 H 0.5568 0.2770 0.6167 0.0881 1.0000 Uiso R . . . . .
H131 H 0.5739 0.5313 0.6487 0.0638 1.0000 Uiso R . . . . .
H151 H 0.4484 0.7361 0.6324 0.1090 1.0000 Uiso R . . . . .
H153 H 0.3244 0.7200 0.6884 0.1089 1.0000 Uiso R . . . . .
H152 H 0.3544 0.7588 0.5568 0.1090 1.0000 Uiso R . . . . .
H212 H -0.0244 0.2464 0.9963 0.1009 1.0000 Uiso R . . . . .
H211 H 0.1017 0.2037 0.9618 0.1010 1.0000 Uiso R . . . . .
H213 H 0.0106 0.2183 0.8869 0.1010 1.0000 Uiso R . . . . .
H231 H -0.0597 0.4723 0.9413 0.0649 1.0000 Uiso R . . . . .
H252 H -0.0398 0.6955 0.8342 0.0971 1.0000 Uiso R . . . . .
H253 H 0.0881 0.7043 0.7936 0.0971 1.0000 Uiso R . . . . .
H251 H 0.0059 0.7270 0.7066 0.0970 1.0000 Uiso R . . . . .
H313 H 0.1197 0.3461 0.3613 0.0930 1.0000 Uiso R . . . . .
H311 H 0.2297 0.2920 0.4175 0.0929 1.0000 Uiso R . . . . .
H312 H 0.1141 0.2774 0.4919 0.0929 1.0000 Uiso R . . . . .
H331 H 0.1009 0.5733 0.3042 0.0689 1.0000 Uiso R . . . . .
H351 H 0.0945 0.7770 0.3159 0.1040 1.0000 Uiso R . . . . .
H352 H 0.1877 0.7709 0.3854 0.1040 1.0000 Uiso R . . . . .
H353 H 0.0630 0.7674 0.4406 0.1039 1.0000 Uiso R . . . . .
H421 H 0.1289 -0.0526 0.9980 0.0781 1.0000 Uiso R . . . . .
H431 H 0.2625 -0.1654 1.1175 0.0972 1.0000 Uiso R . . . . .
H441 H 0.4328 -0.2412 1.0463 0.1069 1.0000 Uiso R . . . . .
H451 H 0.4747 -0.2037 0.8560 0.1051 1.0000 Uiso R . . . . .
H461 H 0.3457 -0.0888 0.7331 0.0819 1.0000 Uiso R . . . . .
H521 H 0.0662 0.0422 0.3842 0.0811 1.0000 Uiso R . . . . .
H531 H 0.1249 0.0411 0.2060 0.0871 1.0000 Uiso R . . . . .
H541 H 0.3173 0.0184 0.1402 0.0950 1.0000 Uiso R . . . . .
H551 H 0.4477 -0.0073 0.2612 0.0841 1.0000 Uiso R . . . . .
H561 H 0.3832 -0.0041 0.4390 0.0781 1.0000 Uiso R . . . . .
H611 H 0.2817 0.2606 0.2046 0.0902 1.0000 Uiso R . . . . .
H621 H 0.2716 0.2717 0.0302 0.0942 1.0000 Uiso R . . . . .
H631 H 0.3052 0.4299 -0.1239 0.1060 1.0000 Uiso R . . . . .
H641 H 0.3463 0.5838 -0.1021 0.1910 1.0000 Uiso R . . . . .
H651 H 0.3668 0.5692 0.0785 0.2160 1.0000 Uiso R . . . . .
H661 H 0.3330 0.4083 0.2287 0.1160 1.0000 Uiso R . . . . .
H11 H 0.1799 0.6660 0.6038 0.0534 1.0000 Uiso R . . . . .

loop_
_atom_site_aniso_label
_atom_site_aniso_U_11
_atom_site_aniso_U_22
_atom_site_aniso_U_33
_atom_site_aniso_U_23
_atom_site_aniso_U_13
_atom_site_aniso_U_12
W1 0.04097(14) 0.03770(13) 0.03993(14) -0.01243(10) -0.01027(10) -0.00497(10)
P1 0.0527(11) 0.0518(11) 0.0647(12) -0.0218(10) -0.0116(9) -0.0111(9)
O2 0.059(3) 0.083(4) 0.086(4) -0.051(3) -0.002(3) -0.004(3)
O3 0.074(4) 0.060(3) 0.059(3) -0.005(3) -0.032(3) -0.011(3)
N11 0.039(3) 0.039(3) 0.040(3) -0.013(2) -0.010(2) -0.002(2)
N12 0.050(3) 0.038(3) 0.039(3) -0.009(2) -0.010(3) -0.007(3)
N21 0.043(3) 0.045(3) 0.037(3) -0.015(2) -0.008(2) -0.006(2)
N22 0.046(3) 0.042(3) 0.041(3) -0.015(2) -0.008(2) -0.002(2)
N31 0.039(3) 0.046(3) 0.034(3) -0.011(2) -0.005(2) -0.005(2)
N32 0.041(3) 0.039(3) 0.043(3) -0.008(2) -0.010(2) 0.003(2)
C1 0.044(4) 0.043(4) 0.046(4) -0.019(3) -0.015(3) -0.008(3)
C2 0.045(4) 0.050(4) 0.059(4) -0.028(4) -0.006(3) -0.005(3)
C3 0.050(4) 0.044(4) 0.043(4) -0.010(3) -0.009(3) -0.013(3)
C4 0.063(5) 0.049(4) 0.068(5) -0.027(4) -0.006(4) -0.008(4)
C5 0.063(5) 0.044(4) 0.072(5) -0.023(4) -0.015(4) -0.009(3)
C11 0.042(4) 0.066(5) 0.071(5) -0.029(4) -0.018(4) 0.002(3)
C12 0.044(4) 0.051(4) 0.041(4) -0.016(3) -0.010(3) -0.006(3)
C13 0.047(4) 0.061(4) 0.057(4) -0.022(4) -0.004(3) -0.020(4)
C14 0.057(4) 0.047(4) 0.044(4) -0.015(3) -0.001(3) -0.020(3)
C15 0.087(6) 0.052(5) 0.084(6) -0.028(4) -0.005(5) -0.023(4)
C21 0.075(5) 0.079(6) 0.046(4) -0.021(4) 0.009(4) -0.029(4)
C22 0.042(4) 0.069(5) 0.042(4) -0.024(3) -0.006(3) -0.012(3)
C23 0.046(4) 0.075(5) 0.049(4) -0.034(4) 0.001(3) -0.012(4)
C24 0.049(4) 0.058(4) 0.051(4) -0.033(4) -0.014(3) 0.004(3)
C25 0.067(5) 0.067(5) 0.069(5) -0.040(4) -0.012(4) 0.004(4)
C31 0.070(5) 0.078(5) 0.046(4) -0.022(4) -0.014(4) -0.023(4)
C32 0.036(4) 0.066(5) 0.039(4) -0.018(3) -0.008(3) -0.009(3)
C33 0.044(4) 0.078(5) 0.041(4) -0.010(4) -0.011(3) -0.006(4)
C34 0.039(4) 0.056(4) 0.044(4) -0.007(3) -0.009(3) 0.004(3)
C35 0.061(5) 0.057(5) 0.059(5) 0.001(4) -0.012(4) 0.015(4)
C41 0.060(5) 0.046(4) 0.062(5) -0.015(4) -0.015(4) -0.019(3)
C42 0.066(5) 0.059(5) 0.064(5) -0.017(4) -0.006(4) -0.011(4)
C43 0.114(8) 0.060(5) 0.067(6) -0.014(5) -0.029(6) -0.015(5)
C44 0.103(8) 0.063(6) 0.101(8) -0.019(6) -0.053(7) 0.002(5)
C45 0.081(7) 0.064(6) 0.114(9) -0.031(6) -0.024(6) 0.005(5)
C46 0.067(5) 0.059(5) 0.074(5) -0.026(4) -0.013(4) 0.002(4)
C51 0.073(6) 0.039(4) 0.066(5) -0.016(4) -0.013(4) -0.006(4)
C52 0.083(6) 0.047(4) 0.074(6) -0.019(4) -0.018(5) -0.013(4)
C53 0.106(7) 0.053(5) 0.068(6) -0.019(4) -0.042(5) -0.014(5)
C54 0.125(9) 0.049(5) 0.061(5) -0.023(4) 0.002(6) -0.019(5)
C55 0.075(6) 0.047(4) 0.081(6) -0.020(4) -0.005(5) -0.007(4)
C56 0.077(6) 0.053(5) 0.067(5) -0.022(4) -0.012(4) -0.012(4)
C61 0.080(6) 0.071(6) 0.068(6) -0.025(5) -0.010(5) 0.000(5)
C62 0.090(7) 0.086(6) 0.079(6) -0.055(6) 0.001(5) -0.016(5)
C63 0.084(7) 0.131(9) 0.048(5) -0.026(6) -0.003(5) -0.036(6)
C64 0.259(19) 0.127(11) 0.083(9) -0.004(8) 0.017(10) -0.120(12)
C65 0.30(2) 0.149(13) 0.139(13) -0.068(11) 0.032(14) -0.163(15)
C66 0.122(9) 0.130(9) 0.069(6) -0.050(7) 0.000(6) -0.065(7)
B1 0.050(5) 0.037(4) 0.044(4) -0.014(3) -0.009(4) -0.003(3)

loop_
_atom_type_symbol
_atom_type_scat_dispersion_real
_atom_type_scat_dispersion_imag
_atom_type_scat_Cromer_Mann_a1
_atom_type_scat_Cromer_Mann_b1
_atom_type_scat_Cromer_Mann_a2
_atom_type_scat_Cromer_Mann_b2
_atom_type_scat_Cromer_Mann_a3
_atom_type_scat_Cromer_Mann_b3
_atom_type_scat_Cromer_Mann_a4
_atom_type_scat_Cromer_Mann_b4
_atom_type_scat_Cromer_Mann_c
_atom_type_scat_source
C 0.0033 0.0016 2.3100 20.8439 1.0200 10.2075 1.5886 0.5687 0.8650 51.6512 0.2156 'International Tables Vol C 4.2.6.8 and 6.1.1.4'
H 0.0000 0.0000 0.4930 10.5109 0.3229 26.1257 0.1402 3.1424 0.0408 57.7998 0.0030 'International Tables Vol C 4.2.6.8 and 6.1.1.4'
B 0.0013 0.0007 2.0545 23.2185 1.3326 1.0210 1.0979 60.3498 0.7068 0.1403 -0.1932 'International Tables Vol C 4.2.6.8 and 6.1.1.4'
N 0.0061 0.0033 12.2126 0.0057 3.1322 9.8933 2.0125 28.9975 1.1663 0.5826 -11.5290 'International Tables Vol C 4.2.6.8 and 6.1.1.4'
O 0.0106 0.0060 3.0485 13.2771 2.2868 5.7011 1.5463 0.3239 0.8670 32.9089 0.2508 'International Tables Vol C 4.2.6.8 and 6.1.1.4'
P 0.1023 0.0942 6.4345 1.9067 4.1791 27.1570 1.7800 0.5260 1.4908 68.1645 1.1149 'International Tables Vol C 4.2.6.8 and 6.1.1.4'
W -0.8490 6.8722 29.0818 1.7203 15.4300 9.2259 14.4327 0.3217 5.1198 57.0560 9.8875 'International Tables Vol C 4.2.6.8 and 6.1.1.4'

loop_
_geom_angle_atom_site_label_1
_geom_angle_site_symmetry_1
_geom_angle_atom_site_label_2
_geom_angle_site_symmetry_2
_geom_angle_atom_site_label_3
_geom_angle_site_symmetry_3
_geom_angle
_geom_angle_publ_flag
N11 . W1 . N21 . 84.42(18) yes
N11 . W1 . N31 . 80.96(18) yes
N21 . W1 . N31 . 81.38(19) yes
N11 . W1 . C1 . 170.7(2) yes
N21 . W1 . C1 . 101.4(2) yes
N31 . W1 . C1 . 107.0(2) yes
N11 . W1 . C2 . 93.0(2) yes
N21 . W1 . C2 . 175.9(3) yes
N31 . W1 . C2 . 95.1(2) yes
C1 . W1 . C2 . 81.6(3) yes
N11 . W1 . C3 . 87.9(2) yes
N21 . W1 . C3 . 96.3(2) yes
N31 . W1 . C3 . 168.8(2) yes
C1 . W1 . C3 . 84.2(3) yes
C2 . W1 . C3 . 86.8(3) yes
C1 . P1 . C4 . 97.9(3) yes
C1 . P1 . C41 . 100.8(3) yes
C4 . P1 . C41 . 101.7(4) yes
W1 . N11 . N12 . 118.6(4) yes
W1 . N11 . C12 . 135.0(4) yes
N12 . N11 . C12 . 106.0(5) yes
N11 . N12 . C14 . 109.5(5) yes
N11 . N12 . B1 . 119.4(5) yes
C14 . N12 . B1 . 131.0(6) yes
W1 . N21 . N22 . 121.5(4) yes
W1 . N21 . C22 . 132.9(5) yes
N22 . N21 . C22 . 105.6(5) yes
N21 . N22 . C24 . 110.1(5) yes
N21 . N22 . B1 . 119.1(5) yes
C24 . N22 . B1 . 130.7(6) yes
W1 . N31 . N32 . 120.1(4) yes
W1 . N31 . C32 . 132.3(5) yes
N32 . N31 . C32 . 107.5(5) yes
N31 . N32 . C34 . 108.6(5) yes
N31 . N32 . B1 . 120.8(5) yes
C34 . N32 . B1 . 130.6(6) yes
P1 . C1 . W1 . 169.4(4) yes
W1 . C2 . O2 . 176.0(6) yes
W1 . C3 . O3 . 178.7(6) yes
P1 . C4 . C5 . 172.3(7) yes
C4 . C5 . C51 . 176.0(8) yes
C12 . C11 . H111 . 110.5 no
C12 . C11 . H113 . 108.8 no
H111 . C11 . H113 . 108.7 no
C12 . C11 . H112 . 109.8 no
H111 . C11 . H112 . 110.2 no
H113 . C11 . H112 . 108.9 no
C11 . C12 . N11 . 122.8(6) yes
C11 . C12 . C13 . 127.5(6) yes
N11 . C12 . C13 . 109.6(6) yes
C12 . C13 . C14 . 107.6(6) yes
C12 . C13 . H131 . 126.3 no
C14 . C13 . H131 . 126.1 no
N12 . C14 . C13 . 107.2(6) yes
N12 . C14 . C15 . 121.2(6) yes
C13 . C14 . C15 . 131.6(7) yes
C14 . C15 . H151 . 109.0 no
C14 . C15 . H153 . 109.6 no
H151 . C15 . H153 . 109.3 no
C14 . C15 . H152 . 109.2 no
H151 . C15 . H152 . 109.7 no
H153 . C15 . H152 . 110.1 no
C22 . C21 . H212 . 109.9 no
C22 . C21 . H211 . 109.5 no
H212 . C21 . H211 . 109.5 no
C22 . C21 . H213 . 109.1 no
H212 . C21 . H213 . 110.0 no
H211 . C21 . H213 . 108.9 no
C21 . C22 . N21 . 121.9(6) yes
C21 . C22 . C23 . 128.0(6) yes
N21 . C22 . C23 . 110.1(6) yes
C22 . C23 . C24 . 106.5(6) yes
C22 . C23 . H231 . 126.9 no
C24 . C23 . H231 . 126.6 no
C23 . C24 . N22 . 107.7(6) yes
C23 . C24 . C25 . 129.9(7) yes
N22 . C24 . C25 . 122.4(7) yes
C24 . C25 . H252 . 109.2 no
C24 . C25 . H253 . 110.2 no
H252 . C25 . H253 . 109.0 no
C24 . C25 . H251 . 110.5 no
H252 . C25 . H251 . 108.7 no
H253 . C25 . H251 . 109.2 no
C32 . C31 . H313 . 110.2 no
C32 . C31 . H311 . 109.5 no
H313 . C31 . H311 . 108.9 no
C32 . C31 . H312 . 110.0 no
H313 . C31 . H312 . 109.9 no
H311 . C31 . H312 . 108.3 no
C31 . C32 . N31 . 122.0(6) yes
C31 . C32 . C33 . 128.8(6) yes
N31 . C32 . C33 . 109.1(6) yes
C32 . C33 . C34 . 107.1(6) yes
C32 . C33 . H331 . 126.5 no
C34 . C33 . H331 . 126.4 no
C33 . C34 . N32 . 107.7(6) yes
C33 . C34 . C35 . 129.5(7) yes
N32 . C34 . C35 . 122.7(7) yes
C34 . C35 . H351 . 109.4 no
C34 . C35 . H352 . 109.7 no
H351 . C35 . H352 . 109.3 no
C34 . C35 . H353 . 110.1 no
H351 . C35 . H353 . 109.2 no
H352 . C35 . H353 . 109.0 no
P1 . C41 . C42 . 115.6(6) yes
P1 . C41 . C46 . 124.6(6) yes
C42 . C41 . C46 . 119.8(7) yes
C41 . C42 . C43 . 119.3(8) yes
C41 . C42 . H421 . 121.0 no
C43 . C42 . H421 . 119.7 no
C42 . C43 . C44 . 119.8(9) yes
C42 . C43 . H431 . 120.0 no
C44 . C43 . H431 . 120.2 no
C43 . C44 . C45 . 120.7(9) yes
C43 . C44 . H441 . 119.5 no
C45 . C44 . H441 . 119.8 no
C44 . C45 . C46 . 120.5(9) yes
C44 . C45 . H451 . 119.9 no
C46 . C45 . H451 . 119.5 no
C45 . C46 . C41 . 119.8(9) yes
C45 . C46 . H461 . 120.1 no
C41 . C46 . H461 . 120.1 no
C5 . C51 . C52 . 122.2(8) yes
C5 . C51 . C56 . 119.5(7) yes
C52 . C51 . C56 . 118.3(8) yes
C51 . C52 . C53 . 121.2(9) yes
C51 . C52 . H521 . 118.9 no
C53 . C52 . H521 . 119.9 no
C52 . C53 . C54 . 120.5(8) yes
C52 . C53 . H531 . 119.3 no
C54 . C53 . H531 . 120.2 no
C53 . C54 . C55 . 118.2(8) yes
C53 . C54 . H541 . 121.2 no
C55 . C54 . H541 . 120.6 no
C54 . C55 . C56 . 119.2(9) yes
C54 . C55 . H551 . 120.2 no
C56 . C55 . H551 . 120.6 no
C55 . C56 . C51 . 122.6(8) yes
C55 . C56 . H561 . 119.2 no
C51 . C56 . H561 . 118.2 no
C62 . C61 . C66 . 119.9(9) yes
C62 . C61 . H611 . 119.5 no
C66 . C61 . H611 . 120.5 no
C61 . C62 . C63 . 122.3(9) yes
C61 . C62 . H621 . 119.0 no
C63 . C62 . H621 . 118.7 no
C62 . C63 . C64 . 118.5(9) yes
C62 . C63 . H631 . 120.6 no
C64 . C63 . H631 . 120.9 no
C63 . C64 . C65 . 119.5(11) yes
C63 . C64 . H641 . 120.3 no
C65 . C64 . H641 . 120.2 no
C64 . C65 . C66 . 119.1(11) yes
C64 . C65 . H651 . 120.6 no
C66 . C65 . H651 . 120.4 no
C61 . C66 . C65 . 120.6(10) yes
C61 . C66 . H661 . 120.0 no
C65 . C66 . H661 . 119.3 no
N12 . B1 . N22 . 109.4(5) yes
N12 . B1 . N32 . 109.3(5) yes
N22 . B1 . N32 . 109.4(5) yes
N12 . B1 . H11 . 109.5 no
N22 . B1 . H11 . 109.5 no
N32 . B1 . H11 . 109.6 no

loop_
_geom_bond_atom_site_label_1
_geom_bond_site_symmetry_1
_geom_bond_atom_site_label_2
_geom_bond_site_symmetry_2
_geom_bond_distance
_geom_bond_publ_flag
W1 . N11 . 2.291(5) yes
W1 . N21 . 2.203(5) yes
W1 . N31 . 2.199(5) yes
W1 . C1 . 1.823(6) yes
W1 . C2 . 1.967(7) yes
W1 . C3 . 1.990(7) yes
P1 . C1 . 1.790(6) yes
P1 . C4 . 1.747(8) yes
P1 . C41 . 1.845(7) yes
O2 . C2 . 1.160(8) yes
O3 . C3 . 1.160(7) yes
N11 . N12 . 1.387(7) yes
N11 . C12 . 1.341(8) yes
N12 . C14 . 1.365(8) yes
N12 . B1 . 1.539(9) yes
N21 . N22 . 1.380(7) yes
N21 . C22 . 1.344(8) yes
N22 . C24 . 1.348(8) yes
N22 . B1 . 1.533(9) yes
N31 . N32 . 1.379(7) yes
N31 . C32 . 1.333(8) yes
N32 . C34 . 1.363(8) yes
N32 . B1 . 1.533(9) yes
C4 . C5 . 1.224(10) yes
C5 . C51 . 1.451(11) yes
C11 . C12 . 1.493(9) yes
C11 . H111 . 0.959 no
C11 . H113 . 0.960 no
C11 . H112 . 0.963 no
C12 . C13 . 1.386(9) yes
C13 . C14 . 1.356(9) yes
C13 . H131 . 0.922 no
C14 . C15 . 1.494(9) yes
C15 . H151 . 0.959 no
C15 . H153 . 0.960 no
C15 . H152 . 0.957 no
C21 . C22 . 1.494(10) yes
C21 . H212 . 0.957 no
C21 . H211 . 0.959 no
C21 . H213 . 0.956 no
C22 . C23 . 1.384(9) yes
C23 . C24 . 1.367(10) yes
C23 . H231 . 0.928 no
C24 . C25 . 1.493(9) yes
C25 . H252 . 0.959 no
C25 . H253 . 0.959 no
C25 . H251 . 0.959 no
C31 . C32 . 1.486(10) yes
C31 . H313 . 0.957 no
C31 . H311 . 0.952 no
C31 . H312 . 0.957 no
C32 . C33 . 1.389(10) yes
C33 . C34 . 1.363(10) yes
C33 . H331 . 0.926 no
C34 . C35 . 1.497(10) yes
C35 . H351 . 0.957 no
C35 . H352 . 0.958 no
C35 . H353 . 0.949 no
C41 . C42 . 1.404(10) yes
C41 . C46 . 1.375(10) yes
C42 . C43 . 1.394(11) yes
C42 . H421 . 0.933 no
C43 . C44 . 1.365(13) yes
C43 . H431 . 0.930 no
C44 . C45 . 1.370(13) yes
C44 . H441 . 0.933 no
C45 . C46 . 1.381(11) yes
C45 . H451 . 0.934 no
C46 . H461 . 0.943 no
C51 . C52 . 1.368(11) yes
C51 . C56 . 1.360(11) yes
C52 . C53 . 1.375(11) yes
C52 . H521 . 0.934 no
C53 . C54 . 1.387(12) yes
C53 . H531 . 0.931 no
C54 . C55 . 1.399(12) yes
C54 . H541 . 0.932 no
C55 . C56 . 1.372(11) yes
C55 . H551 . 0.937 no
C56 . H561 . 0.944 no
C61 . C62 . 1.333(11) yes
C61 . C66 . 1.333(12) yes
C61 . H611 . 0.935 no
C62 . C63 . 1.343(12) yes
C62 . H621 . 0.932 no
C63 . C64 . 1.340(15) yes
C63 . H631 . 0.919 no
C64 . C65 . 1.410(17) yes
C64 . H641 . 0.923 no
C65 . C66 . 1.330(16) yes
C65 . H651 . 0.926 no
C66 . H661 . 0.933 no
B1 . H11 . 1.080 no
